data_7160224
loop_
_publ_author_name
'Koike, Daiki'
'Masu, Hyuma'
'Kikkawa, Shoko'
'Chiba, Ayako'
'Kamohara, Kaho'
'Okuda, Arisa'
'Hikawa, Hidemasa'
'Azumaya, Isao'

_publ_section_title
;
 Chiral spherical aromatic amides: one-step synthesis and their
 stereochemical/chiroptical properties
;
_journal_name_full 'Organic &amp; Biomolecular Chemistry'
_journal_paper_doi 10.1039/D4OB01458H
_journal_year 2024
_chemical_formula_moiety 'C42 H42 N6 O6'
_chemical_formula_sum 'C42 H42 N6 O6'
_chemical_formula_weight 726.83
_space_group_crystal_system monoclinic
_space_group_IT_number 14
_space_group_name_Hall '-P 2ybc'
_space_group_name_H-M_alt 'P 1 21/c 1'
_atom_sites_solution_hydrogens geom
_atom_sites_solution_primary direct
_atom_sites_solution_secondary difmap
_audit_update_record
;
2024-09-05 deposited with the CCDC.	2024-11-04 downloaded from the CCDC.
;
_cell_angle_alpha 90.0000
_cell_angle_beta 113.206(3)
_cell_angle_gamma 90.0000
_cell_formula_units_Z 4
_cell_length_a 18.4033(5)
_cell_length_b 9.78786(18)
_cell_length_c 21.6095(7)
_cell_measurement_reflns_used 29184
_cell_measurement_temperature 93
_cell_measurement_theta_max 73.23
_cell_measurement_theta_min 2.62
_cell_volume 3577.57(18)
_computing_cell_refinement 'CrysAlisPro 1.171.38.43 (Rigaku OD, 2015)'
_computing_data_collection 'CrysAlisPro 1.171.38.43 (Rigaku OD, 2015)'
_computing_data_reduction 'CrysAlisPro 1.171.38.43 (Rigaku OD, 2015)'
_computing_molecular_graphics 'CrystalStructure 4.3'
_computing_publication_material 'CrystalStructure 4.3 (Rigaku, 2019)'
_computing_structure_refinement 'SHELXL Version 2018/3 (Sheldrick, 2008)'
_computing_structure_solution 'SHELXT Version 2014/5 (Sheldrick, 2014)'
_diffrn_ambient_temperature 93
_diffrn_detector_area_resol_mean 5.811
_diffrn_measured_fraction_theta_full 0.992
_diffrn_measured_fraction_theta_max 0.992
_diffrn_measurement_device_type 'Rigaku XtaLAB P200'
_diffrn_measurement_method \w
_diffrn_radiation_type 'Cu K\a'
_diffrn_radiation_wavelength 1.54187
_diffrn_reflns_av_R_equivalents 0.0646
_diffrn_reflns_av_unetI/netI 0.0272
_diffrn_reflns_Laue_measured_fraction_full 0.992
_diffrn_reflns_Laue_measured_fraction_max 0.992
_diffrn_reflns_limit_h_max 22
_diffrn_reflns_limit_h_min -22
_diffrn_reflns_limit_k_max 11
_diffrn_reflns_limit_k_min -11
_diffrn_reflns_limit_l_max 26
_diffrn_reflns_limit_l_min -25
_diffrn_reflns_number 55003
_diffrn_reflns_point_group_measured_fraction_full 0.992
_diffrn_reflns_point_group_measured_fraction_max 0.992
_diffrn_reflns_theta_full 67.687
_diffrn_reflns_theta_max 68.244
_diffrn_reflns_theta_min 2.612
_diffrn_standards_number 0
_exptl_absorpt_coefficient_mu 0.746
_exptl_absorpt_correction_T_max 0.993
_exptl_absorpt_correction_T_min 0.890
_exptl_absorpt_correction_type multi-scan
_exptl_absorpt_process_details
;
CrysAlisPro 1.171.38.43 (Rigaku Oxford Diffraction, 2015)
Empirical absorption correction using spherical harmonics,
 implemented in SCALE3 ABSPACK scaling algorithm.
;
_exptl_crystal_colour colorless
_exptl_crystal_density_diffrn 1.349
_exptl_crystal_density_method 'not measured'
_exptl_crystal_description platelet
_exptl_crystal_F_000 1536.00
_exptl_crystal_size_max 0.078
_exptl_crystal_size_mid 0.043
_exptl_crystal_size_min 0.010
_refine_diff_density_max 0.41
_refine_diff_density_min -0.53
_refine_ls_extinction_method none
_refine_ls_goodness_of_fit_ref 1.097
_refine_ls_hydrogen_treatment constr
_refine_ls_number_parameters 493
_refine_ls_number_reflns 6489
_refine_ls_number_restraints 0
_refine_ls_R_factor_all 0.0777
_refine_ls_R_factor_gt 0.0645
_refine_ls_shift/su_max 0.000
_refine_ls_structure_factor_coef Fsqd
_refine_ls_weighting_details 'w = 1/[\s^2^(Fo^2^)+(0.1329P)^2^+1.0003P] where P=(Fo^2^+2Fc^2^)/3'
_refine_ls_weighting_scheme calc
_refine_ls_wR_factor_gt 0.1982
_refine_ls_wR_factor_ref 0.2131
_reflns_Friedel_coverage 0.000
_reflns_number_gt 5023
_reflns_number_total 6489
_reflns_threshold_expression F^2^>2.0\s(F^2^)
_cod_data_source_file d4ob01458h2.cif
_cod_data_source_block ach049_01_CF-THF_
_cod_database_code 7160224

loop_
_space_group_symop_id
_space_group_symop_operation_xyz
1 +X,+Y,+Z
2 -X,1/2+Y,1/2-Z
3 -X,-Y,-Z
4 +X,-1/2-Y,-1/2+Z

loop_
_atom_site_label
_atom_site_type_symbol
_atom_site_fract_x
_atom_site_fract_y
_atom_site_fract_z
_atom_site_U_iso_or_equiv
_atom_site_adp_type
_atom_site_occupancy
_atom_site_site_symmetry_order
_atom_site_calc_flag
_atom_site_refinement_flags_posn
_atom_site_refinement_flags_adp
_atom_site_refinement_flags_occupancy
_atom_site_disorder_assembly
_atom_site_disorder_group
O25 O 0.80355(13) 0.6021(2) 0.88607(10) 0.0642(5) Uani 1 1 d . . . . .
O26 O 0.78421(14) 0.81843(19) 0.62590(12) 0.0678(6) Uani 1 1 d . . . . .
O27 O 0.60631(14) -0.1292(2) 0.67928(12) 0.0718(6) Uani 1 1 d . . . . .
O28 O 0.44841(11) 0.42334(18) 0.54940(10) 0.0516(4) Uani 1 1 d . . . . .
O29 O 0.69003(11) 0.1943(2) 0.39777(10) 0.0565(5) Uani 1 1 d . . . . .
O30 O 1.01407(12) 0.0999(3) 0.75144(12) 0.0750(7) Uani 1 1 d . . . . .
N1 N 0.54591(12) 0.4958(2) 0.64719(11) 0.0444(5) Uani 1 1 d . . . . .
N7 N 0.62826(12) 0.1250(2) 0.46495(11) 0.0471(5) Uani 1 1 d . . . . .
N13 N 0.79480(13) 0.6251(2) 0.57368(12) 0.0496(5) Uani 1 1 d . . . . .
N15 N 0.93556(13) 0.1918(3) 0.65180(12) 0.0543(6) Uani 1 1 d . . . . .
N19 N 0.84709(13) 0.3990(2) 0.86204(12) 0.0534(6) Uani 1 1 d . . . . .
N21 N 0.71284(13) -0.0110(2) 0.74661(12) 0.0494(5) Uani 1 1 d . . . . .
C1 C 0.62985(14) 0.5218(2) 0.67613(13) 0.0426(5) Uani 1 1 d . . . . .
C2 C 0.67451(15) 0.4983(2) 0.74381(13) 0.0451(6) Uani 1 1 d . . . . .
H2 H 0.650790 0.459291 0.771577 0.054 Uiso 1 1 calc R U . . .
C3 C 0.75451(15) 0.5323(2) 0.77080(13) 0.0449(6) Uani 1 1 d . . . . .
C4 C 0.78875(15) 0.5898(2) 0.72992(14) 0.0464(6) Uani 1 1 d . . . . .
H4 H 0.843317 0.612743 0.748486 0.056 Uiso 1 1 calc R U . . .
C5 C 0.74398(15) 0.6138(2) 0.66238(14) 0.0446(6) Uani 1 1 d . . . . .
C6 C 0.66433(15) 0.5787(2) 0.63528(14) 0.0458(6) Uani 1 1 d . . . . .
H6 H 0.633455 0.593486 0.588818 0.055 Uiso 1 1 calc R U . . .
C7 C 0.61572(14) 0.1475(3) 0.52570(14) 0.0454(6) Uani 1 1 d . . . . .
C8 C 0.64158(14) 0.0535(3) 0.57688(14) 0.0478(6) Uani 1 1 d . . . . .
H8 H 0.666158 -0.028587 0.571719 0.057 Uiso 1 1 calc R U . . .
C9 C 0.63158(14) 0.0791(3) 0.63659(14) 0.0469(6) Uani 1 1 d . . . . .
C10 C 0.59584(15) 0.2001(2) 0.64368(14) 0.0471(6) Uani 1 1 d . . . . .
H10 H 0.591971 0.220192 0.685286 0.056 Uiso 1 1 calc R U . . .
C11 C 0.56582(14) 0.2915(2) 0.59057(13) 0.0441(6) Uani 1 1 d . . . . .
C12 C 0.57519(14) 0.2648(3) 0.53079(13) 0.0442(6) Uani 1 1 d . . . . .
H12 H 0.554179 0.325837 0.493790 0.053 Uiso 1 1 calc R U . . .
C13 C 0.79769(15) 0.4781(3) 0.57063(13) 0.0461(6) Uani 1 1 d . . . . .
C14 C 0.86163(15) 0.4070(3) 0.61675(14) 0.0494(6) Uani 1 1 d . . . . .
H14 H 0.901620 0.453796 0.652622 0.059 Uiso 1 1 calc R U . . .
C15 C 0.86606(14) 0.2662(3) 0.60947(14) 0.0495(6) Uani 1 1 d . . . . .
C16 C 0.80699(14) 0.1975(3) 0.55769(13) 0.0472(6) Uani 1 1 d . . . . .
H16 H 0.809556 0.101171 0.553756 0.057 Uiso 1 1 calc R U . . .
C17 C 0.74403(14) 0.2704(3) 0.51159(13) 0.0447(6) Uani 1 1 d . . . . .
C18 C 0.73938(15) 0.4117(3) 0.51804(13) 0.0456(6) Uani 1 1 d . . . . .
H18 H 0.696475 0.461622 0.486527 0.055 Uiso 1 1 calc R U . . .
C19 C 0.83906(15) 0.2932(3) 0.81400(14) 0.0502(6) Uani 1 1 d . . . . .
C20 C 0.77820(16) 0.1997(3) 0.79965(15) 0.0516(6) Uani 1 1 d . . . . .
H20 H 0.740731 0.209357 0.819535 0.062 Uiso 1 1 calc R U . . .
C21 C 0.77200(15) 0.0925(3) 0.75639(14) 0.0481(6) Uani 1 1 d . . . . .
C22 C 0.82599(15) 0.0783(3) 0.72623(14) 0.0503(6) Uani 1 1 d . . . . .
H22 H 0.821183 0.005108 0.695993 0.060 Uiso 1 1 calc R U . . .
C23 C 0.88699(15) 0.1727(3) 0.74100(14) 0.0497(6) Uani 1 1 d . . . . .
C24 C 0.89444(15) 0.2799(3) 0.78530(14) 0.0516(6) Uani 1 1 d . . . . .
H24 H 0.936734 0.343263 0.795831 0.062 Uiso 1 1 calc R U . . .
C25 C 0.80329(15) 0.5141(3) 0.84453(13) 0.0466(6) Uani 1 1 d . . . . .
C26 C 0.77734(15) 0.6928(3) 0.61981(14) 0.0490(6) Uani 1 1 d . . . . .
C27 C 0.65085(16) -0.0292(3) 0.68955(15) 0.0497(6) Uani 1 1 d . . . . .
C28 C 0.51550(15) 0.4104(2) 0.59318(13) 0.0452(6) Uani 1 1 d . . . . .
C29 C 0.68486(14) 0.1956(3) 0.45299(14) 0.0460(6) Uani 1 1 d . . . . .
C30 C 0.95073(16) 0.1525(3) 0.71518(15) 0.0542(7) Uani 1 1 d . . . . .
C31 C 0.49548(16) 0.6091(3) 0.65306(14) 0.0489(6) Uani 1 1 d . . . . .
H31A H 0.439359 0.585440 0.626864 0.059 Uiso 1 1 calc R U . . .
H31B H 0.507461 0.692491 0.632915 0.059 Uiso 1 1 calc R U . . .
C32 C 0.50671(18) 0.6396(3) 0.72463(15) 0.0588(7) Uani 1 1 d . . . . .
H32A H 0.497660 0.556371 0.745761 0.071 Uiso 1 1 calc R U . . .
H32B H 0.469014 0.710185 0.724837 0.071 Uiso 1 1 calc R U . . .
H32C H 0.560744 0.672225 0.749825 0.071 Uiso 1 1 calc R U . . .
C33 C 0.57623(16) 0.0316(3) 0.41364(15) 0.0536(7) Uani 1 1 d . . . . .
H33A H 0.561698 0.073439 0.368633 0.064 Uiso 1 1 calc R U . . .
H33B H 0.527032 0.017792 0.421147 0.064 Uiso 1 1 calc R U . . .
C34 C 0.61522(19) -0.1071(3) 0.41494(17) 0.0630(8) Uani 1 1 d . . . . .
H34A H 0.665009 -0.093704 0.409265 0.076 Uiso 1 1 calc R U . . .
H34B H 0.579724 -0.164301 0.378250 0.076 Uiso 1 1 calc R U . . .
H34C H 0.625898 -0.152197 0.458151 0.076 Uiso 1 1 calc R U . . .
C35 C 0.82015(19) 0.7032(3) 0.52719(16) 0.0637(8) Uani 1 1 d . . . . .
H35A H 0.790465 0.790307 0.515742 0.076 Uiso 1 1 calc R U . . .
H35B H 0.806616 0.650486 0.485011 0.076 Uiso 1 1 calc R U . . .
C36 C 0.9058(2) 0.7334(6) 0.5554(3) 0.1180(18) Uani 1 1 d . . . . .
H36A H 0.935481 0.648339 0.559666 0.142 Uiso 1 1 calc R U . . .
H36B H 0.920908 0.775542 0.599884 0.142 Uiso 1 1 calc R U . . .
H36C H 0.917741 0.796281 0.525404 0.142 Uiso 1 1 calc R U . . .
C37 C 0.99777(17) 0.1721(4) 0.62519(17) 0.0671(8) Uani 1 1 d . . . . .
H37A H 0.972730 0.146508 0.577035 0.081 Uiso 1 1 calc R U . . .
H37B H 1.032820 0.096134 0.649712 0.081 Uiso 1 1 calc R U . . .
C38 C 1.04629(19) 0.2989(4) 0.6324(2) 0.0798(10) Uani 1 1 d . . . . .
H38A H 1.012308 0.372824 0.605908 0.096 Uiso 1 1 calc R U . . .
H38B H 1.088114 0.280925 0.616147 0.096 Uiso 1 1 calc R U . . .
H38C H 1.070125 0.325776 0.679920 0.096 Uiso 1 1 calc R U . . .
C39 C 0.89580(18) 0.3713(3) 0.93240(15) 0.0597(7) Uani 1 1 d . . . . .
H39A H 0.874226 0.421337 0.961218 0.072 Uiso 1 1 calc R U . . .
H39B H 0.950135 0.404914 0.943034 0.072 Uiso 1 1 calc R U . . .
C40 C 0.8987(2) 0.2170(4) 0.94835(19) 0.0782(10) Uani 1 1 d . . . . .
H40A H 0.923757 0.168023 0.922428 0.094 Uiso 1 1 calc R U . . .
H40B H 0.844785 0.182660 0.936171 0.094 Uiso 1 1 calc R U . . .
H40C H 0.929324 0.202525 0.996554 0.094 Uiso 1 1 calc R U . . .
C41 C 0.72736(17) -0.1101(3) 0.80200(16) 0.0597(7) Uani 1 1 d . . . . .
H41A H 0.784084 -0.107986 0.832290 0.072 Uiso 1 1 calc R U . . .
H41B H 0.714860 -0.203295 0.782875 0.072 Uiso 1 1 calc R U . . .
C42 C 0.6784(2) -0.0800(3) 0.84233(18) 0.0736(9) Uani 1 1 d . . . . .
H42A H 0.622191 -0.082820 0.812652 0.088 Uiso 1 1 calc R U . . .
H42B H 0.691868 0.010923 0.862627 0.088 Uiso 1 1 calc R U . . .
H42C H 0.689471 -0.148613 0.877927 0.088 Uiso 1 1 calc R U . . .

loop_
_atom_site_aniso_label
_atom_site_aniso_U_11
_atom_site_aniso_U_22
_atom_site_aniso_U_33
_atom_site_aniso_U_23
_atom_site_aniso_U_13
_atom_site_aniso_U_12
O25 0.0681(13) 0.0706(12) 0.0515(12) -0.0068(10) 0.0211(11) 0.0107(10)
O26 0.0879(15) 0.0503(11) 0.0857(16) -0.0093(10) 0.0561(14) -0.0114(10)
O27 0.0731(14) 0.0657(13) 0.0695(15) 0.0073(11) 0.0205(12) -0.0192(11)
O28 0.0486(10) 0.0541(10) 0.0493(11) -0.0031(8) 0.0164(9) -0.0028(8)
O29 0.0554(11) 0.0716(12) 0.0466(11) -0.0078(9) 0.0245(9) -0.0104(9)
O30 0.0489(12) 0.1123(18) 0.0666(15) 0.0202(13) 0.0255(11) 0.0229(11)
N1 0.0414(11) 0.0479(11) 0.0468(12) -0.0064(9) 0.0205(10) -0.0048(8)
N7 0.0419(11) 0.0545(12) 0.0481(13) -0.0089(10) 0.0211(10) -0.0053(9)
N13 0.0546(13) 0.0514(11) 0.0500(14) -0.0077(10) 0.0284(11) -0.0094(9)
N15 0.0394(11) 0.0757(15) 0.0474(14) -0.0034(11) 0.0165(10) 0.0068(10)
N19 0.0471(12) 0.0585(13) 0.0506(14) 0.0001(10) 0.0150(11) 0.0039(10)
N21 0.0479(12) 0.0452(11) 0.0572(14) 0.0041(10) 0.0229(11) 0.0008(9)
C1 0.0418(12) 0.0438(12) 0.0436(15) -0.0078(10) 0.0182(11) -0.0027(10)
C2 0.0480(14) 0.0447(12) 0.0489(16) -0.0042(11) 0.0258(13) -0.0011(10)
C3 0.0467(13) 0.0453(12) 0.0442(15) -0.0038(11) 0.0196(12) 0.0031(10)
C4 0.0401(13) 0.0504(13) 0.0515(17) -0.0055(11) 0.0209(12) 0.0003(10)
C5 0.0441(13) 0.0467(12) 0.0482(16) -0.0053(11) 0.0236(12) -0.0007(10)
C6 0.0484(14) 0.0471(12) 0.0464(15) -0.0071(11) 0.0233(12) -0.0046(10)
C7 0.0383(12) 0.0520(13) 0.0482(15) -0.0051(11) 0.0197(12) -0.0057(10)
C8 0.0398(13) 0.0509(13) 0.0538(16) -0.0010(12) 0.0195(12) -0.0025(10)
C9 0.0417(13) 0.0477(13) 0.0514(16) 0.0001(11) 0.0182(12) -0.0071(10)
C10 0.0490(14) 0.0486(13) 0.0469(15) -0.0026(11) 0.0224(12) -0.0081(11)
C11 0.0430(13) 0.0448(12) 0.0463(15) -0.0024(10) 0.0195(12) -0.0071(10)
C12 0.0388(12) 0.0510(13) 0.0445(14) -0.0020(11) 0.0182(11) -0.0060(10)
C13 0.0452(13) 0.0563(14) 0.0440(15) -0.0079(11) 0.0253(12) -0.0061(11)
C14 0.0441(14) 0.0662(16) 0.0427(15) -0.0106(12) 0.0222(12) -0.0046(11)
C15 0.0398(13) 0.0678(16) 0.0445(15) -0.0063(12) 0.0206(12) -0.0006(11)
C16 0.0396(13) 0.0576(14) 0.0463(15) -0.0049(12) 0.0189(12) 0.0012(11)
C17 0.0377(12) 0.0566(14) 0.0456(15) -0.0056(11) 0.0226(11) -0.0038(10)
C18 0.0431(13) 0.0544(14) 0.0459(15) -0.0037(11) 0.0245(12) -0.0027(10)
C19 0.0471(14) 0.0517(14) 0.0517(16) 0.0019(12) 0.0194(13) 0.0077(11)
C20 0.0467(14) 0.0526(14) 0.0578(18) 0.0023(12) 0.0232(13) 0.0039(11)
C21 0.0453(14) 0.0478(13) 0.0523(16) 0.0041(11) 0.0202(13) 0.0032(10)
C22 0.0445(13) 0.0541(14) 0.0489(16) 0.0018(12) 0.0147(12) 0.0043(11)
C23 0.0422(13) 0.0602(15) 0.0457(15) 0.0045(12) 0.0163(12) 0.0065(11)
C24 0.0427(13) 0.0565(14) 0.0524(17) 0.0036(12) 0.0152(13) 0.0020(11)
C25 0.0423(13) 0.0518(13) 0.0457(15) -0.0010(11) 0.0174(12) 0.0006(10)
C26 0.0470(14) 0.0545(14) 0.0503(16) -0.0070(12) 0.0242(13) -0.0077(11)
C27 0.0475(14) 0.0481(13) 0.0554(17) 0.0014(12) 0.0224(13) -0.0028(11)
C28 0.0474(14) 0.0463(13) 0.0459(15) -0.0008(11) 0.0226(13) -0.0063(10)
C29 0.0405(13) 0.0511(13) 0.0486(16) -0.0034(11) 0.0198(12) 0.0007(10)
C30 0.0433(14) 0.0668(16) 0.0520(17) -0.0008(13) 0.0184(13) 0.0035(12)
C31 0.0485(14) 0.0544(14) 0.0498(16) -0.0047(12) 0.0259(13) -0.0011(11)
C32 0.0621(17) 0.0688(17) 0.0547(18) -0.0055(14) 0.0329(15) 0.0025(13)
C33 0.0443(14) 0.0618(15) 0.0549(17) -0.0107(13) 0.0197(13) -0.0084(12)
C34 0.0672(19) 0.0595(16) 0.063(2) -0.0072(14) 0.0271(16) -0.0080(14)
C35 0.0711(19) 0.0717(18) 0.0570(19) -0.0046(14) 0.0347(16) -0.0114(15)
C36 0.072(2) 0.166(5) 0.127(4) 0.052(4) 0.051(3) -0.011(3)
C37 0.0432(15) 0.104(2) 0.0567(19) -0.0081(17) 0.0225(14) 0.0096(15)
C38 0.0482(17) 0.119(3) 0.078(2) -0.011(2) 0.0309(17) -0.0084(17)
C39 0.0556(16) 0.0701(17) 0.0434(17) 0.0010(13) 0.0086(14) 0.0076(13)
C40 0.071(2) 0.092(2) 0.069(2) 0.0074(19) 0.0256(19) 0.0110(18)
C41 0.0498(15) 0.0582(16) 0.066(2) 0.0187(14) 0.0178(14) 0.0070(12)
C42 0.101(3) 0.0659(18) 0.060(2) 0.0054(15) 0.038(2) -0.0051(17)

loop_
_atom_type_symbol
_atom_type_description
_atom_type_scat_dispersion_real
_atom_type_scat_dispersion_imag
_atom_type_scat_source
C C 0.0181 0.0091
;
International Tables for Crystallography
(Vol. C, Tables 4.2.6.8 and 6.1.1.4)
;
H H 0.0000 0.0000
;
International Tables for Crystallography
(Vol. C, Table 6.1.1.4)
;
N N 0.0311 0.0180
;
International Tables for Crystallography
(Vol. C, Tables 4.2.6.8 and 6.1.1.4)
;
O O 0.0492 0.0322
;
International Tables for Crystallography
(Vol. C, Tables 4.2.6.8 and 6.1.1.4)
;

loop_
_geom_angle_atom_site_label_1
_geom_angle_atom_site_label_2
_geom_angle_atom_site_label_3
_geom_angle
_geom_angle_site_symmetry_1
_geom_angle_site_symmetry_3
_geom_angle_publ_flag
C28 N1 C1 119.17(19) . . ?
C28 N1 C31 118.2(2) . . ?
C1 N1 C31 115.51(19) . . ?
C29 N7 C7 120.5(2) . . ?
C29 N7 C33 119.7(2) . . ?
C7 N7 C33 119.65(19) . . ?
C26 N13 C13 123.5(2) . . ?
C26 N13 C35 119.0(2) . . ?
C13 N13 C35 117.2(2) . . ?
C30 N15 C15 124.6(2) . . ?
C30 N15 C37 118.5(2) . . ?
C15 N15 C37 116.6(2) . . ?
C25 N19 C19 121.4(2) . . ?
C25 N19 C39 120.2(2) . . ?
C19 N19 C39 117.9(2) . . ?
C27 N21 C21 123.8(2) . . ?
C27 N21 C41 118.7(2) . . ?
C21 N21 C41 117.2(2) . . ?
C2 C1 C6 120.5(2) . . ?
C2 C1 N1 121.1(2) . . ?
C6 C1 N1 118.3(2) . . ?
C1 C2 C3 119.4(2) . . ?
C1 C2 H2 120.3 . . ?
C3 C2 H2 120.3 . . ?
C4 C3 C2 120.0(2) . . ?
C4 C3 C25 119.5(2) . . ?
C2 C3 C25 120.5(2) . . ?
C5 C4 C3 120.5(2) . . ?
C5 C4 H4 119.7 . . ?
C3 C4 H4 119.7 . . ?
C4 C5 C6 119.5(2) . . ?
C4 C5 C26 121.0(2) . . ?
C6 C5 C26 119.1(2) . . ?
C1 C6 C5 120.1(3) . . ?
C1 C6 H6 120.0 . . ?
C5 C6 H6 120.0 . . ?
C8 C7 C12 120.9(2) . . ?
C8 C7 N7 120.3(2) . . ?
C12 C7 N7 118.7(2) . . ?
C7 C8 C9 119.6(2) . . ?
C7 C8 H8 120.2 . . ?
C9 C8 H8 120.2 . . ?
C10 C9 C8 119.7(2) . . ?
C10 C9 C27 119.9(2) . . ?
C8 C9 C27 120.1(2) . . ?
C11 C10 C9 120.6(2) . . ?
C11 C10 H10 119.7 . . ?
C9 C10 H10 119.7 . . ?
C10 C11 C12 119.4(2) . . ?
C10 C11 C28 121.3(2) . . ?
C12 C11 C28 118.9(2) . . ?
C11 C12 C7 119.5(2) . . ?
C11 C12 H12 120.3 . . ?
C7 C12 H12 120.3 . . ?
C18 C13 C14 121.2(2) . . ?
C18 C13 N13 118.5(2) . . ?
C14 C13 N13 120.1(2) . . ?
C13 C14 C15 119.0(2) . . ?
C13 C14 H14 120.5 . . ?
C15 C14 H14 120.5 . . ?
C16 C15 C14 120.5(3) . . ?
C16 C15 N15 118.9(2) . . ?
C14 C15 N15 120.3(2) . . ?
C15 C16 C17 119.7(2) . . ?
C15 C16 H16 120.1 . . ?
C17 C16 H16 120.1 . . ?
C16 C17 C18 120.2(2) . . ?
C16 C17 C29 118.6(2) . . ?
C18 C17 C29 121.1(2) . . ?
C13 C18 C17 119.4(3) . . ?
C13 C18 H18 120.3 . . ?
C17 C18 H18 120.3 . . ?
C20 C19 C24 120.6(3) . . ?
C20 C19 N19 118.9(2) . . ?
C24 C19 N19 120.4(2) . . ?
C21 C20 C19 119.9(2) . . ?
C21 C20 H20 120.1 . . ?
C19 C20 H20 120.1 . . ?
C20 C21 C22 120.6(2) . . ?
C20 C21 N21 119.4(2) . . ?
C22 C21 N21 119.9(2) . . ?
C23 C22 C21 119.1(2) . . ?
C23 C22 H22 120.5 . . ?
C21 C22 H22 120.5 . . ?
C24 C23 C22 120.7(2) . . ?
C24 C23 C30 118.5(2) . . ?
C22 C23 C30 120.5(2) . . ?
C23 C24 C19 119.1(2) . . ?
C23 C24 H24 120.5 . . ?
C19 C24 H24 120.5 . . ?
O25 C25 N19 123.0(3) . . ?
O25 C25 C3 121.0(2) . . ?
N19 C25 C3 116.0(2) . . ?
O26 C26 N13 121.8(2) . . ?
O26 C26 C5 119.6(2) . . ?
N13 C26 C5 118.5(2) . . ?
O27 C27 N21 122.7(3) . . ?
O27 C27 C9 118.8(3) . . ?
N21 C27 C9 118.4(2) . . ?
O28 C28 N1 123.0(2) . . ?
O28 C28 C11 119.8(2) . . ?
N1 C28 C11 117.1(2) . . ?
O29 C29 N7 122.5(2) . . ?
O29 C29 C17 121.0(2) . . ?
N7 C29 C17 116.4(2) . . ?
O30 C30 N15 122.2(2) . . ?
O30 C30 C23 120.1(3) . . ?
N15 C30 C23 117.7(2) . . ?
N1 C31 C32 113.5(2) . . ?
N1 C31 H31A 108.9 . . ?
C32 C31 H31A 108.9 . . ?
N1 C31 H31B 108.9 . . ?
C32 C31 H31B 108.9 . . ?
H31A C31 H31B 107.7 . . ?
C31 C32 H32A 109.5 . . ?
C31 C32 H32B 109.5 . . ?
H32A C32 H32B 109.5 . . ?
C31 C32 H32C 109.5 . . ?
H32A C32 H32C 109.5 . . ?
H32B C32 H32C 109.5 . . ?
N7 C33 C34 112.2(2) . . ?
N7 C33 H33A 109.2 . . ?
C34 C33 H33A 109.2 . . ?
N7 C33 H33B 109.2 . . ?
C34 C33 H33B 109.2 . . ?
H33A C33 H33B 107.9 . . ?
C33 C34 H34A 109.5 . . ?
C33 C34 H34B 109.5 . . ?
H34A C34 H34B 109.5 . . ?
C33 C34 H34C 109.5 . . ?
H34A C34 H34C 109.5 . . ?
H34B C34 H34C 109.5 . . ?
N13 C35 C36 113.2(3) . . ?
N13 C35 H35A 108.9 . . ?
C36 C35 H35A 108.9 . . ?
N13 C35 H35B 108.9 . . ?
C36 C35 H35B 108.9 . . ?
H35A C35 H35B 107.8 . . ?
C35 C36 H36A 109.5 . . ?
C35 C36 H36B 109.5 . . ?
H36A C36 H36B 109.5 . . ?
C35 C36 H36C 109.5 . . ?
H36A C36 H36C 109.5 . . ?
H36B C36 H36C 109.5 . . ?
N15 C37 C38 111.8(3) . . ?
N15 C37 H37A 109.3 . . ?
C38 C37 H37A 109.3 . . ?
N15 C37 H37B 109.3 . . ?
C38 C37 H37B 109.3 . . ?
H37A C37 H37B 107.9 . . ?
C37 C38 H38A 109.5 . . ?
C37 C38 H38B 109.5 . . ?
H38A C38 H38B 109.5 . . ?
C37 C38 H38C 109.5 . . ?
H38A C38 H38C 109.5 . . ?
H38B C38 H38C 109.5 . . ?
N19 C39 C40 111.6(3) . . ?
N19 C39 H39A 109.3 . . ?
C40 C39 H39A 109.3 . . ?
N19 C39 H39B 109.3 . . ?
C40 C39 H39B 109.3 . . ?
H39A C39 H39B 108.0 . . ?
C39 C40 H40A 109.5 . . ?
C39 C40 H40B 109.5 . . ?
H40A C40 H40B 109.5 . . ?
C39 C40 H40C 109.5 . . ?
H40A C40 H40C 109.5 . . ?
H40B C40 H40C 109.5 . . ?
N21 C41 C42 112.3(2) . . ?
N21 C41 H41A 109.1 . . ?
C42 C41 H41A 109.1 . . ?
N21 C41 H41B 109.1 . . ?
C42 C41 H41B 109.1 . . ?
H41A C41 H41B 107.9 . . ?
C41 C42 H42A 109.5 . . ?
C41 C42 H42B 109.5 . . ?
H42A C42 H42B 109.5 . . ?
C41 C42 H42C 109.5 . . ?
H42A C42 H42C 109.5 . . ?
H42B C42 H42C 109.5 . . ?

loop_
_geom_bond_atom_site_label_1
_geom_bond_atom_site_label_2
_geom_bond_distance
_geom_bond_site_symmetry_2
_geom_bond_publ_flag
O25 C25 1.243(3) . ?
O26 C26 1.238(3) . ?
O27 C27 1.240(3) . ?
O28 C28 1.231(3) . ?
O29 C29 1.234(3) . ?
O30 C30 1.232(3) . ?
N1 C28 1.364(3) . ?
N1 C1 1.442(3) . ?
N1 C31 1.483(3) . ?
N7 C29 1.357(3) . ?
N7 C7 1.437(3) . ?
N7 C33 1.465(3) . ?
N13 C26 1.337(3) . ?
N13 C13 1.442(3) . ?
N13 C35 1.476(3) . ?
N15 C30 1.342(4) . ?
N15 C15 1.443(3) . ?
N15 C37 1.482(3) . ?
N19 C25 1.349(3) . ?
N19 C19 1.433(4) . ?
N19 C39 1.454(4) . ?
N21 C27 1.321(4) . ?
N21 C21 1.441(3) . ?
N21 C41 1.481(3) . ?
C1 C2 1.386(4) . ?
C1 C6 1.390(3) . ?
C2 C3 1.394(4) . ?
C2 H2 0.9500 . ?
C3 C4 1.390(3) . ?
C3 C25 1.500(4) . ?
C4 C5 1.384(4) . ?
C4 H4 0.9500 . ?
C5 C6 1.391(4) . ?
C5 C26 1.505(3) . ?
C6 H6 0.9500 . ?
C7 C8 1.371(4) . ?
C7 C12 1.397(3) . ?
C8 C9 1.396(4) . ?
C8 H8 0.9500 . ?
C9 C10 1.392(4) . ?
C9 C27 1.497(4) . ?
C10 C11 1.387(4) . ?
C10 H10 0.9500 . ?
C11 C12 1.394(3) . ?
C11 C28 1.502(3) . ?
C12 H12 0.9500 . ?
C13 C18 1.380(4) . ?
C13 C14 1.392(4) . ?
C14 C15 1.393(4) . ?
C14 H14 0.9500 . ?
C15 C16 1.388(4) . ?
C16 C17 1.391(4) . ?
C16 H16 0.9500 . ?
C17 C18 1.395(4) . ?
C17 C29 1.496(4) . ?
C18 H18 0.9500 . ?
C19 C20 1.383(4) . ?
C19 C24 1.392(4) . ?
C20 C21 1.380(4) . ?
C20 H20 0.9500 . ?
C21 C22 1.393(4) . ?
C22 C23 1.390(4) . ?
C22 H22 0.9500 . ?
C23 C24 1.391(4) . ?
C23 C30 1.497(3) . ?
C24 H24 0.9500 . ?
C31 C32 1.507(4) . ?
C31 H31A 0.9900 . ?
C31 H31B 0.9900 . ?
C32 H32A 0.9800 . ?
C32 H32B 0.9800 . ?
C32 H32C 0.9800 . ?
C33 C34 1.531(4) . ?
C33 H33A 0.9900 . ?
C33 H33B 0.9900 . ?
C34 H34A 0.9800 . ?
C34 H34B 0.9800 . ?
C34 H34C 0.9800 . ?
C35 C36 1.478(5) . ?
C35 H35A 0.9900 . ?
C35 H35B 0.9900 . ?
C36 H36A 0.9800 . ?
C36 H36B 0.9800 . ?
C36 H36C 0.9800 . ?
C37 C38 1.501(5) . ?
C37 H37A 0.9900 . ?
C37 H37B 0.9900 . ?
C38 H38A 0.9800 . ?
C38 H38B 0.9800 . ?
C38 H38C 0.9800 . ?
C39 C40 1.545(5) . ?
C39 H39A 0.9900 . ?
C39 H39B 0.9900 . ?
C40 H40A 0.9800 . ?
C40 H40B 0.9800 . ?
C40 H40C 0.9800 . ?
C41 C42 1.509(4) . ?
C41 H41A 0.9900 . ?
C41 H41B 0.9900 . ?
C42 H42A 0.9800 . ?
C42 H42B 0.9800 . ?
C42 H42C 0.9800 . ?

loop_
_geom_torsion_atom_site_label_1
_geom_torsion_atom_site_label_2
_geom_torsion_atom_site_label_3
_geom_torsion_atom_site_label_4
_geom_torsion
_geom_torsion_site_symmetry_1
_geom_torsion_site_symmetry_2
_geom_torsion_site_symmetry_3
_geom_torsion_site_symmetry_4
_geom_torsion_publ_flag
C28 N1 C1 C2 -124.4(3) . . . . ?
C31 N1 C1 C2 85.7(3) . . . . ?
C28 N1 C1 C6 59.3(3) . . . . ?
C31 N1 C1 C6 -90.6(3) . . . . ?
C6 C1 C2 C3 0.1(3) . . . . ?
N1 C1 C2 C3 -176.1(2) . . . . ?
C1 C2 C3 C4 0.2(3) . . . . ?
C1 C2 C3 C25 177.1(2) . . . . ?
C2 C3 C4 C5 0.1(4) . . . . ?
C25 C3 C4 C5 -176.8(2) . . . . ?
C3 C4 C5 C6 -0.7(4) . . . . ?
C3 C4 C5 C26 171.7(2) . . . . ?
C2 C1 C6 C5 -0.7(4) . . . . ?
N1 C1 C6 C5 175.6(2) . . . . ?
C4 C5 C6 C1 1.0(4) . . . . ?
C26 C5 C6 C1 -171.6(2) . . . . ?
C29 N7 C7 C8 -104.8(3) . . . . ?
C33 N7 C7 C8 79.1(3) . . . . ?
C29 N7 C7 C12 76.7(3) . . . . ?
C33 N7 C7 C12 -99.4(3) . . . . ?
C12 C7 C8 C9 -3.9(4) . . . . ?
N7 C7 C8 C9 177.6(2) . . . . ?
C7 C8 C9 C10 -0.3(4) . . . . ?
C7 C8 C9 C27 172.9(2) . . . . ?
C8 C9 C10 C11 3.9(4) . . . . ?
C27 C9 C10 C11 -169.3(2) . . . . ?
C9 C10 C11 C12 -3.2(4) . . . . ?
C9 C10 C11 C28 169.8(2) . . . . ?
C10 C11 C12 C7 -1.0(3) . . . . ?
C28 C11 C12 C7 -174.2(2) . . . . ?
C8 C7 C12 C11 4.6(4) . . . . ?
N7 C7 C12 C11 -176.9(2) . . . . ?
C26 N13 C13 C18 109.7(3) . . . . ?
C35 N13 C13 C18 -76.4(3) . . . . ?
C26 N13 C13 C14 -75.6(3) . . . . ?
C35 N13 C13 C14 98.3(3) . . . . ?
C18 C13 C14 C15 -0.4(4) . . . . ?
N13 C13 C14 C15 -175.0(2) . . . . ?
C13 C14 C15 C16 -1.0(4) . . . . ?
C13 C14 C15 N15 173.2(2) . . . . ?
C30 N15 C15 C16 -105.4(3) . . . . ?
C37 N15 C15 C16 81.7(3) . . . . ?
C30 N15 C15 C14 80.2(3) . . . . ?
C37 N15 C15 C14 -92.6(3) . . . . ?
C14 C15 C16 C17 1.8(4) . . . . ?
N15 C15 C16 C17 -172.5(2) . . . . ?
C15 C16 C17 C18 -1.2(3) . . . . ?
C15 C16 C17 C29 174.9(2) . . . . ?
C14 C13 C18 C17 0.9(3) . . . . ?
N13 C13 C18 C17 175.7(2) . . . . ?
C16 C17 C18 C13 -0.1(3) . . . . ?
C29 C17 C18 C13 -176.2(2) . . . . ?
C25 N19 C19 C20 -81.9(3) . . . . ?
C39 N19 C19 C20 89.7(3) . . . . ?
C25 N19 C19 C24 101.8(3) . . . . ?
C39 N19 C19 C24 -86.6(3) . . . . ?
C24 C19 C20 C21 -0.2(4) . . . . ?
N19 C19 C20 C21 -176.4(2) . . . . ?
C19 C20 C21 C22 -0.8(4) . . . . ?
C19 C20 C21 N21 174.4(2) . . . . ?
C27 N21 C21 C20 112.1(3) . . . . ?
C41 N21 C21 C20 -74.0(3) . . . . ?
C27 N21 C21 C22 -72.7(3) . . . . ?
C41 N21 C21 C22 101.2(3) . . . . ?
C20 C21 C22 C23 0.9(4) . . . . ?
N21 C21 C22 C23 -174.3(2) . . . . ?
C21 C22 C23 C24 0.1(4) . . . . ?
C21 C22 C23 C30 173.7(2) . . . . ?
C22 C23 C24 C19 -1.1(4) . . . . ?
C30 C23 C24 C19 -174.8(3) . . . . ?
C20 C19 C24 C23 1.1(4) . . . . ?
N19 C19 C24 C23 177.3(2) . . . . ?
C19 N19 C25 O25 173.3(2) . . . . ?
C39 N19 C25 O25 1.9(4) . . . . ?
C19 N19 C25 C3 -7.9(3) . . . . ?
C39 N19 C25 C3 -179.4(2) . . . . ?
C4 C3 C25 O25 94.0(3) . . . . ?
C2 C3 C25 O25 -82.9(3) . . . . ?
C4 C3 C25 N19 -84.8(3) . . . . ?
C2 C3 C25 N19 98.2(3) . . . . ?
C13 N13 C26 O26 171.5(3) . . . . ?
C35 N13 C26 O26 -2.3(4) . . . . ?
C13 N13 C26 C5 -12.1(4) . . . . ?
C35 N13 C26 C5 174.1(2) . . . . ?
C4 C5 C26 O26 -75.1(3) . . . . ?
C6 C5 C26 O26 97.3(3) . . . . ?
C4 C5 C26 N13 108.4(3) . . . . ?
C6 C5 C26 N13 -79.1(3) . . . . ?
C21 N21 C27 O27 170.4(3) . . . . ?
C41 N21 C27 O27 -3.4(4) . . . . ?
C21 N21 C27 C9 -12.6(4) . . . . ?
C41 N21 C27 C9 173.5(2) . . . . ?
C10 C9 C27 O27 100.9(3) . . . . ?
C8 C9 C27 O27 -72.3(3) . . . . ?
C10 C9 C27 N21 -76.2(3) . . . . ?
C8 C9 C27 N21 110.7(3) . . . . ?
C1 N1 C28 O28 -149.1(2) . . . . ?
C31 N1 C28 O28 0.0(3) . . . . ?
C1 N1 C28 C11 34.5(3) . . . . ?
C31 N1 C28 C11 -176.4(2) . . . . ?
C10 C11 C28 O28 -122.3(3) . . . . ?
C12 C11 C28 O28 50.7(3) . . . . ?
C10 C11 C28 N1 54.2(3) . . . . ?
C12 C11 C28 N1 -132.8(2) . . . . ?
C7 N7 C29 O29 -169.2(2) . . . . ?
C33 N7 C29 O29 6.9(4) . . . . ?
C7 N7 C29 C17 13.8(3) . . . . ?
C33 N7 C29 C17 -170.1(2) . . . . ?
C16 C17 C29 O29 -96.2(3) . . . . ?
C18 C17 C29 O29 79.9(3) . . . . ?
C16 C17 C29 N7 80.8(3) . . . . ?
C18 C17 C29 N7 -103.1(3) . . . . ?
C15 N15 C30 O30 -173.4(3) . . . . ?
C37 N15 C30 O30 -0.6(4) . . . . ?
C15 N15 C30 C23 7.6(4) . . . . ?
C37 N15 C30 C23 -179.7(3) . . . . ?
C24 C23 C30 O30 76.8(4) . . . . ?
C22 C23 C30 O30 -96.9(4) . . . . ?
C24 C23 C30 N15 -104.1(3) . . . . ?
C22 C23 C30 N15 82.2(4) . . . . ?
C28 N1 C31 C32 144.2(2) . . . . ?
C1 N1 C31 C32 -65.6(3) . . . . ?
C29 N7 C33 C34 81.3(3) . . . . ?
C7 N7 C33 C34 -102.5(3) . . . . ?
C26 N13 C35 C36 85.2(4) . . . . ?
C13 N13 C35 C36 -89.0(4) . . . . ?
C30 N15 C37 C38 -95.5(4) . . . . ?
C15 N15 C37 C38 77.8(4) . . . . ?
C25 N19 C39 C40 144.9(3) . . . . ?
C19 N19 C39 C40 -26.9(4) . . . . ?
C27 N21 C41 C42 -82.2(3) . . . . ?
C21 N21 C41 C42 103.5(3) . . . . ?
